data_7201182
loop_
_publ_author_name
'Zhang, Lei'
'Li, Zhao-Ji'
'Lin, Qi-Pu'
'Zhang, Jian'
'Yin, Pei-Xiu'
'Qin, Ye-Yan'
'Cheng, Jian-Kai'
'Yao, Yuan-Gen'

_publ_section_title
;
 Novel (3,6)-connected network and (4,6)-connected framework in two
 copper(II) and cadmium(II) complexes of flexible
 (2S,3S,4R,5R)-tetrahydrofurantetracarboxylic acid: synthesis,
 structure, thermostability, and luminescence studies
;
_journal_issue 9
_journal_name_full CrystEngComm
_journal_page_first 1934
_journal_paper_doi 10.1039/b905794c
_journal_volume 11
_journal_year 2009
_chemical_formula_sum 'C8 H10 Cd2 O12'
_chemical_formula_weight 522.98
_chemical_name_systematic
;
?
;
_space_group_IT_number 14
_symmetry_cell_setting monoclinic
_symmetry_space_group_name_Hall '-P 2ybc'
_symmetry_space_group_name_H-M 'P 1 21/c 1'
_atom_sites_solution_hydrogens geom
_atom_sites_solution_primary direct
_atom_sites_solution_secondary difmap
_audit_creation_method SHELXL-97
_cell_angle_alpha 90.00
_cell_angle_beta 120.004(5)
_cell_angle_gamma 90.00
_cell_formula_units_Z 4
_cell_length_a 6.4810(6)
_cell_length_b 26.9381(16)
_cell_length_c 8.3967(6)
_cell_measurement_reflns_used 3430
_cell_measurement_temperature 293(2)
_cell_measurement_theta_max 27.4797
_cell_measurement_theta_min 2.2680
_cell_volume 1269.49(18)
_computing_cell_refinement 'Bruker XSCANS'
_computing_data_collection 'Bruker XSCANS'
_computing_data_reduction 'Bruker SHELXTL'
_computing_molecular_graphics 'Bruker SHELXTL'
_computing_publication_material 'Bruker SHELXTL'
_computing_structure_refinement 'SHELXL-97 (Sheldrick, 1997)'
_computing_structure_solution 'SHELXS-97 (Sheldrick, 1990)'
_diffrn_ambient_temperature 293(2)
_diffrn_detector_area_resol_mean none
_diffrn_measured_fraction_theta_full 0.965
_diffrn_measured_fraction_theta_max 0.965
_diffrn_measurement_device_type 'Bruker P4'
_diffrn_measurement_method '\w scans'
_diffrn_radiation_monochromator graphite
_diffrn_radiation_source 'fine-focus sealed tube'
_diffrn_radiation_type MoK\a
_diffrn_radiation_wavelength 0.71073
_diffrn_reflns_av_R_equivalents 0.0216
_diffrn_reflns_av_sigmaI/netI 0.0213
_diffrn_reflns_limit_h_max 8
_diffrn_reflns_limit_h_min -6
_diffrn_reflns_limit_k_max 30
_diffrn_reflns_limit_k_min -34
_diffrn_reflns_limit_l_max 10
_diffrn_reflns_limit_l_min -10
_diffrn_reflns_number 8890
_diffrn_reflns_theta_full 27.48
_diffrn_reflns_theta_max 27.48
_diffrn_reflns_theta_min 2.90
_diffrn_standards_interval_count 0
_diffrn_standards_interval_time .
_diffrn_standards_number 0
_exptl_absorpt_coefficient_mu 3.418
_exptl_absorpt_correction_T_max 0.510
_exptl_absorpt_correction_T_min 0.505
_exptl_absorpt_correction_type multi-scan
_exptl_absorpt_process_details crystalclear
_exptl_crystal_colour Colorless
_exptl_crystal_density_diffrn 2.736
_exptl_crystal_density_method 'not measured'
_exptl_crystal_description Prism
_exptl_crystal_F_000 1000
_exptl_crystal_size_max 0.2000
_exptl_crystal_size_mid 0.2000
_exptl_crystal_size_min 0.2000
_refine_diff_density_max 0.572
_refine_diff_density_min -0.612
_refine_diff_density_rms 0.107
_refine_ls_extinction_method none
_refine_ls_goodness_of_fit_ref 1.031
_refine_ls_hydrogen_treatment constr
_refine_ls_matrix_type full
_refine_ls_number_parameters 199
_refine_ls_number_reflns 2909
_refine_ls_number_restraints 9
_refine_ls_restrained_S_all 1.031
_refine_ls_R_factor_all 0.0269
_refine_ls_R_factor_gt 0.0248
_refine_ls_shift/su_max 0.001
_refine_ls_shift/su_mean 0.000
_refine_ls_structure_factor_coef Fsqd
_refine_ls_weighting_details 'calc w=1/[\s^2^(Fo^2^)+(0.0344P)^2^+2.7839P] where P=(Fo^2^+2Fc^2^)/3'
_refine_ls_weighting_scheme calc
_refine_ls_wR_factor_gt 0.0640
_refine_ls_wR_factor_ref 0.0652
_reflns_number_gt 2684
_reflns_number_total 2909
_reflns_threshold_expression >2sigma(I)
_cod_data_source_file b905794c.txt
_cod_data_source_block a2
_cod_depositor_comments
;
The following automatic conversions were performed:
'_symmetry_cell_setting' value 'Monoclinic' changed to 'monoclinic'
according to '/home/saulius/struct/CIF-dictionaries/cif_core.dic'
dictionary named 'cif_core.dic' version 2.4.1 from
2010-06-29.

'_exptl_absorpt_correction_type' value 'Multi-scan' changed
to 'multi-scan' according to
'/home/saulius/struct/CIF-dictionaries/cif_core.dic' dictionary named
'cif_core.dic' version 2.4.1 from 2010-06-29.

Automatic conversion script
Id: cif_fix_enum 1527 2010-12-29 10:47:43Z saulius 
;
_cod_original_cell_volume 1269.49(17)
_cod_original_sg_symbol_H-M 'P 21/c'
_cod_database_code 7201182

loop_
_symmetry_equiv_pos_as_xyz
'x, y, z'
'-x, y+1/2, -z+1/2'
'-x, -y, -z'
'x, -y-1/2, z-1/2'

loop_
_atom_site_label
_atom_site_type_symbol
_atom_site_fract_x
_atom_site_fract_y
_atom_site_fract_z
_atom_site_U_iso_or_equiv
_atom_site_adp_type
_atom_site_occupancy
_atom_site_symmetry_multiplicity
_atom_site_calc_flag
_atom_site_refinement_flags
_atom_site_disorder_assembly
_atom_site_disorder_group
C1 C 0.1632(5) -0.13903(12) 0.8390(4) 0.0149(6) Uani 1 1 d . . .
H1A H 0.2784 -0.1191 0.8233 0.018 Uiso 1 1 calc R . .
C2 C -0.0832(5) -0.11516(11) 0.7298(4) 0.0154(6) Uani 1 1 d . . .
H2A H -0.2034 -0.1397 0.7149 0.018 Uiso 1 1 calc R . .
C3 C -0.0680(5) -0.07474(12) 0.8670(4) 0.0158(6) Uani 1 1 d . . .
H3A H -0.2275 -0.0640 0.8382 0.019 Uiso 1 1 calc R . .
C4 C 0.0513(5) -0.10526(11) 1.0444(4) 0.0149(6) Uani 1 1 d . . .
H4A H 0.1343 -0.0832 1.1507 0.018 Uiso 1 1 calc R . .
C5 C 0.1698(6) -0.19198(12) 0.7813(4) 0.0186(6) Uani 1 1 d . . .
C6 C -0.1489(6) -0.09487(12) 0.5408(4) 0.0195(6) Uani 1 1 d . . .
C7 C 0.0812(6) -0.03064(12) 0.8692(4) 0.0168(6) Uani 1 1 d . . .
C8 C -0.1339(6) -0.13659(12) 1.0634(4) 0.0176(6) Uani 1 1 d . . .
O1W O 0.6470(6) -0.22770(18) 1.2746(5) 0.0612(11) Uani 1 1 d D . .
H1WB H 0.7532 -0.2426 1.3647 0.073 Uiso 1 1 d RD . .
H1WA H 0.6990 -0.1999 1.2688 0.073 Uiso 1 1 d RD . .
O1 O 0.2213(4) -0.13649(9) 1.0290(3) 0.0156(4) Uani 1 1 d . . .
O2W O 0.3637(6) -0.16528(12) 1.4335(4) 0.0425(8) Uani 1 1 d D . .
H2WB H 0.2793 -0.1634 1.4818 0.064 Uiso 1 1 d RD . .
H2WA H 0.4109 -0.1369 1.4298 0.064 Uiso 1 1 d RD . .
O2 O 0.2069(5) -0.22740(10) 0.8883(4) 0.0281(6) Uani 1 1 d . . .
O3 O 0.1409(6) -0.19839(10) 0.6245(4) 0.0357(7) Uani 1 1 d . . .
O3W O -0.3736(5) 0.01773(10) 1.3722(4) 0.0295(6) Uani 1 1 d D . .
H3WB H -0.3184 0.0039 1.4739 0.044 Uiso 1 1 d RD . .
H3WA H -0.2939 0.0433 1.3857 0.044 Uiso 1 1 d RD . .
O4 O 0.0073(5) -0.08242(11) 0.5047(4) 0.0305(6) Uani 1 1 d . . .
O5 O -0.3685(5) -0.08998(10) 0.4269(3) 0.0272(6) Uani 1 1 d . . .
O6 O 0.3003(5) -0.02923(11) 0.9767(4) 0.0298(6) Uani 1 1 d . . .
O7 O -0.0234(5) 0.00310(9) 0.7532(4) 0.0258(5) Uani 1 1 d . . .
O8 O -0.2975(4) -0.11346(10) 1.0683(4) 0.0250(5) Uani 1 1 d . . .
O9 O -0.1163(5) -0.18318(10) 1.0683(4) 0.0280(6) Uani 1 1 d . . .
Cd1 Cd 0.25853(4) -0.215758(9) 1.18152(3) 0.01905(8) Uani 1 1 d . . .
Cd2 Cd -0.31702(4) -0.045269(9) 1.20955(3) 0.01838(8) Uani 1 1 d . . .

loop_
_atom_site_aniso_label
_atom_site_aniso_U_11
_atom_site_aniso_U_22
_atom_site_aniso_U_33
_atom_site_aniso_U_23
_atom_site_aniso_U_13
_atom_site_aniso_U_12
C1 0.0183(14) 0.0161(15) 0.0114(13) -0.0015(11) 0.0081(12) -0.0007(11)
C2 0.0170(14) 0.0122(14) 0.0150(14) 0.0023(11) 0.0065(12) 0.0005(11)
C3 0.0160(14) 0.0147(14) 0.0176(14) -0.0009(11) 0.0089(12) -0.0004(11)
C4 0.0163(14) 0.0126(14) 0.0180(14) -0.0014(11) 0.0101(12) 0.0020(11)
C5 0.0218(15) 0.0154(15) 0.0211(15) -0.0011(12) 0.0125(13) -0.0007(12)
C6 0.0271(16) 0.0129(15) 0.0165(15) 0.0003(12) 0.0094(13) -0.0027(12)
C7 0.0204(15) 0.0159(15) 0.0166(14) -0.0017(11) 0.0112(13) -0.0003(12)
C8 0.0183(14) 0.0208(16) 0.0156(14) 0.0007(12) 0.0099(12) -0.0004(12)
O1W 0.0341(18) 0.092(3) 0.053(2) 0.018(2) 0.0181(17) 0.0124(19)
O1 0.0162(10) 0.0189(11) 0.0123(10) 0.0006(8) 0.0077(9) 0.0026(8)
O2W 0.058(2) 0.0419(18) 0.0402(17) -0.0160(14) 0.0344(16) -0.0254(15)
O2 0.0461(16) 0.0166(12) 0.0246(13) 0.0022(10) 0.0200(12) 0.0053(11)
O3 0.068(2) 0.0225(14) 0.0232(13) -0.0028(11) 0.0280(14) 0.0062(13)
O3W 0.0305(14) 0.0257(14) 0.0313(14) -0.0050(11) 0.0145(12) -0.0016(11)
O4 0.0322(14) 0.0378(16) 0.0223(13) 0.0037(11) 0.0143(11) -0.0085(12)
O5 0.0246(12) 0.0298(14) 0.0190(12) 0.0069(10) 0.0047(10) -0.0035(10)
O6 0.0179(12) 0.0311(15) 0.0310(14) 0.0055(11) 0.0051(11) -0.0045(10)
O7 0.0277(13) 0.0179(12) 0.0292(13) 0.0072(10) 0.0123(11) 0.0008(10)
O8 0.0204(12) 0.0268(13) 0.0334(13) -0.0066(11) 0.0176(11) -0.0016(10)
O9 0.0236(12) 0.0189(13) 0.0455(16) 0.0046(11) 0.0204(12) -0.0010(10)
Cd1 0.02288(13) 0.01605(13) 0.01934(13) 0.00344(8) 0.01140(10) 0.00110(8)
Cd2 0.02045(13) 0.01742(13) 0.01725(13) 0.00311(8) 0.00942(10) 0.00151(9)

loop_
_atom_type_symbol
_atom_type_description
_atom_type_scat_dispersion_real
_atom_type_scat_dispersion_imag
_atom_type_scat_source
C C 0.0033 0.0016 'International Tables Vol C Tables 4.2.6.8 and 6.1.1.4'
H H 0.0000 0.0000 'International Tables Vol C Tables 4.2.6.8 and 6.1.1.4'
Cd Cd -0.8075 1.2024 'International Tables Vol C Tables 4.2.6.8 and 6.1.1.4'
O O 0.0106 0.0060 'International Tables Vol C Tables 4.2.6.8 and 6.1.1.4'

loop_
_geom_angle_atom_site_label_1
_geom_angle_atom_site_label_2
_geom_angle_atom_site_label_3
_geom_angle
_geom_angle_site_symmetry_1
_geom_angle_site_symmetry_3
_geom_angle_publ_flag
O1 C1 C5 111.4(2) . . ?
O1 C1 C2 105.1(2) . . ?
C5 C1 C2 113.1(3) . . ?
O1 C1 H1A 109.1 . . ?
C5 C1 H1A 109.1 . . ?
C2 C1 H1A 109.1 . . ?
C6 C2 C1 116.1(3) . . ?
C6 C2 C3 113.7(3) . . ?
C1 C2 C3 101.0(2) . . ?
C6 C2 H2A 108.6 . . ?
C1 C2 H2A 108.6 . . ?
C3 C2 H2A 108.6 . . ?
C7 C3 C4 113.5(3) . . ?
C7 C3 C2 111.1(2) . . ?
C4 C3 C2 99.2(2) . . ?
C7 C3 H3A 110.9 . . ?
C4 C3 H3A 110.9 . . ?
C2 C3 H3A 110.9 . . ?
O1 C4 C3 105.2(2) . . ?
O1 C4 C8 111.1(2) . . ?
C3 C4 C8 110.8(3) . . ?
O1 C4 H4A 109.9 . . ?
C3 C4 H4A 109.9 . . ?
C8 C4 H4A 109.9 . . ?
O3 C5 O2 121.9(3) . . ?
O3 C5 C1 117.1(3) . . ?
O2 C5 C1 121.0(3) . . ?
O4 C6 O5 122.4(3) . . ?
O4 C6 C2 121.0(3) . . ?
O5 C6 C2 116.6(3) . . ?
O6 C7 O7 121.2(3) . . ?
O6 C7 C3 121.2(3) . . ?
O7 C7 C3 117.5(3) . . ?
O8 C8 O9 124.1(3) . . ?
O8 C8 C4 116.7(3) . . ?
O9 C8 C4 119.2(3) . . ?
Cd1 O1W H1WB 131.2 . . ?
Cd1 O1W H1WA 105.5 . . ?
H1WB O1W H1WA 108.3 . . ?
C4 O1 C1 109.7(2) . . ?
C4 O1 Cd1 110.03(17) . . ?
C1 O1 Cd1 116.16(17) . . ?
Cd1 O2W H2WB 121.3 . . ?
Cd1 O2W H2WA 116.9 . . ?
H2WB O2W H2WA 108.0 . . ?
C5 O2 Cd1 122.1(2) . . ?
C5 O2 Cd1 90.7(2) . 4 ?
Cd1 O2 Cd1 146.07(12) . 4 ?
C5 O3 Cd1 93.3(2) . 4 ?
Cd2 O3W H3WB 99.3 . . ?
Cd2 O3W H3WA 114.5 . . ?
H3WB O3W H3WA 108.2 . . ?
C6 O4 Cd2 88.1(2) . 1_554 ?
C6 O5 Cd2 95.6(2) . 1_554 ?
C7 O6 Cd2 164.3(2) . 1_655 ?
C7 O6 Cd2 87.8(2) . 3_557 ?
Cd2 O6 Cd2 107.86(10) 1_655 3_557 ?
C7 O7 Cd2 98.0(2) . 3_557 ?
C8 O8 Cd2 134.9(2) . . ?
C8 O9 Cd1 117.0(2) . . ?
O1W Cd1 O9 164.87(13) . . ?
O1W Cd1 O2W 89.98(14) . . ?
O9 Cd1 O2W 85.46(12) . . ?
O1W Cd1 O2 83.84(12) . . ?
O9 Cd1 O2 92.89(10) . . ?
O2W Cd1 O2 149.92(10) . . ?
O1W Cd1 O3 96.85(15) . 4_556 ?
O9 Cd1 O3 96.94(11) . 4_556 ?
O2W Cd1 O3 131.77(10) . 4_556 ?
O2 Cd1 O3 78.27(9) . 4_556 ?
O1W Cd1 O1 96.14(12) . . ?
O9 Cd1 O1 68.98(8) . . ?
O2W Cd1 O1 82.66(10) . . ?
O2 Cd1 O1 68.86(8) . . ?
O3 Cd1 O1 142.96(8) 4_556 . ?
O1W Cd1 O2 100.89(13) . 4_556 ?
O9 Cd1 O2 92.35(10) . 4_556 ?
O2W Cd1 O2 78.59(10) . 4_556 ?
O2 Cd1 O2 131.49(5) . 4_556 ?
O3 Cd1 O2 53.22(8) 4_556 4_556 ?
O1 Cd1 O2 154.54(8) . 4_556 ?
O8 Cd2 O6 91.51(10) . 1_455 ?
O8 Cd2 O3W 170.42(10) . . ?
O6 Cd2 O3W 86.71(10) 1_455 . ?
O8 Cd2 O5 93.37(10) . 1_556 ?
O6 Cd2 O5 104.19(9) 1_455 1_556 ?
O3W Cd2 O5 77.97(10) . 1_556 ?
O8 Cd2 O7 99.78(9) . 3_557 ?
O6 Cd2 O7 124.09(9) 1_455 3_557 ?
O3W Cd2 O7 88.98(10) . 3_557 ?
O5 Cd2 O7 129.16(9) 1_556 3_557 ?
O8 Cd2 O4 87.39(10) . 1_556 ?
O6 Cd2 O4 157.42(9) 1_455 1_556 ?
O3W Cd2 O4 90.64(10) . 1_556 ?
O5 Cd2 O4 53.43(9) 1_556 1_556 ?
O7 Cd2 O4 78.22(9) 3_557 1_556 ?
O8 Cd2 O6 106.77(10) . 3_557 ?
O6 Cd2 O6 72.14(10) 1_455 3_557 ?
O3W Cd2 O6 81.65(10) . 3_557 ?
O5 Cd2 O6 159.49(10) 1_556 3_557 ?
O7 Cd2 O6 52.11(8) 3_557 3_557 ?
O4 Cd2 O6 129.63(9) 1_556 3_557 ?

loop_
_geom_bond_atom_site_label_1
_geom_bond_atom_site_label_2
_geom_bond_distance
_geom_bond_site_symmetry_2
_geom_bond_publ_flag
C1 O1 1.446(3) . ?
C1 C5 1.514(4) . ?
C1 C2 1.529(4) . ?
C1 H1A 0.9800 . ?
C2 C6 1.524(4) . ?
C2 C3 1.553(4) . ?
C2 H2A 0.9800 . ?
C3 C7 1.526(4) . ?
C3 C4 1.530(4) . ?
C3 H3A 0.9800 . ?
C4 O1 1.443(3) . ?
C4 C8 1.539(4) . ?
C4 H4A 0.9800 . ?
C5 O3 1.246(4) . ?
C5 O2 1.249(4) . ?
C6 O4 1.240(4) . ?
C6 O5 1.263(4) . ?
C7 O6 1.246(4) . ?
C7 O7 1.254(4) . ?
C8 O8 1.249(4) . ?
C8 O9 1.259(4) . ?
O1W Cd1 2.255(4) . ?
O1W H1WB 0.8287 . ?
O1W H1WA 0.8317 . ?
O1 Cd1 2.439(2) . ?
O2W Cd1 2.313(3) . ?
O2W H2WB 0.8293 . ?
O2W H2WA 0.8290 . ?
O2 Cd1 2.334(3) . ?
O2 Cd1 2.460(3) 4 ?
O3 Cd1 2.407(3) 4 ?
O3W Cd2 2.320(3) . ?
O3W H3WB 0.8310 . ?
O3W H3WA 0.8352 . ?
O4 Cd2 2.520(3) 1_554 ?
O5 Cd2 2.345(3) 1_554 ?
O6 Cd2 2.304(3) 1_655 ?
O6 Cd2 2.580(3) 3_557 ?
O7 Cd2 2.359(3) 3_557 ?
O8 Cd2 2.224(3) . ?
O9 Cd1 2.295(3) . ?
Cd1 O3 2.407(3) 4_556 ?
Cd1 O2 2.460(3) 4_556 ?
Cd2 O6 2.304(3) 1_455 ?
Cd2 O5 2.345(3) 1_556 ?
Cd2 O7 2.359(3) 3_557 ?
Cd2 O4 2.520(3) 1_556 ?
Cd2 O6 2.580(3) 3_557 ?

loop_
_geom_hbond_atom_site_label_D
_geom_hbond_atom_site_label_H
_geom_hbond_atom_site_label_A
_geom_hbond_distance_DH
_geom_hbond_distance_HA
_geom_hbond_distance_DA
_geom_hbond_angle_DHA
_geom_hbond_site_symmetry_A
O1W H1WB O9 0.83 2.49 3.227(5) 149.2 4_656
O1W H1WB O3 0.83 2.65 3.177(5) 123.1 1_656
O1W H1WA O9 0.83 2.55 3.074(5) 122.5 1_655
O2W H2WB O3 0.83 2.05 2.786(4) 147.7 1_556
O2W H2WA O5 0.83 1.92 2.689(4) 154.1 1_656
O3W H3WB O7 0.83 2.16 2.877(4) 144.3 1_556
O3W H3WA O4 0.84 1.92 2.699(4) 154.4 3_557

loop_
_geom_torsion_atom_site_label_1
_geom_torsion_atom_site_label_2
_geom_torsion_atom_site_label_3
_geom_torsion_atom_site_label_4
_geom_torsion
_geom_torsion_site_symmetry_1
_geom_torsion_site_symmetry_2
_geom_torsion_site_symmetry_3
_geom_torsion_site_symmetry_4
_geom_torsion_publ_flag
O1 C1 C2 C6 157.4(3) . . . . ?
C5 C1 C2 C6 -80.9(3) . . . . ?
O1 C1 C2 C3 33.9(3) . . . . ?
C5 C1 C2 C3 155.6(2) . . . . ?
C6 C2 C3 C7 -48.5(4) . . . . ?
C1 C2 C3 C7 76.5(3) . . . . ?
C6 C2 C3 C4 -168.1(3) . . . . ?
C1 C2 C3 C4 -43.1(3) . . . . ?
C7 C3 C4 O1 -79.8(3) . . . . ?
C2 C3 C4 O1 38.1(3) . . . . ?
C7 C3 C4 C8 160.1(3) . . . . ?
C2 C3 C4 C8 -82.0(3) . . . . ?
O1 C1 C5 O3 -174.5(3) . . . . ?
C2 C1 C5 O3 67.4(4) . . . . ?
O1 C1 C5 O2 4.3(4) . . . . ?
C2 C1 C5 O2 -113.8(3) . . . . ?
C1 C2 C6 O4 -24.4(5) . . . . ?
C3 C2 C6 O4 92.1(4) . . . . ?
C1 C2 C6 O5 157.9(3) . . . . ?
C3 C2 C6 O5 -85.6(4) . . . . ?
C4 C3 C7 O6 20.8(4) . . . . ?
C2 C3 C7 O6 -90.0(4) . . . . ?
C4 C3 C7 O7 -162.3(3) . . . . ?
C2 C3 C7 O7 87.0(3) . . . . ?
O1 C4 C8 O8 -176.4(3) . . . . ?
C3 C4 C8 O8 -59.9(4) . . . . ?
O1 C4 C8 O9 1.8(4) . . . . ?
C3 C4 C8 O9 118.4(3) . . . . ?
C3 C4 O1 C1 -18.1(3) . . . . ?
C8 C4 O1 C1 101.8(3) . . . . ?
C3 C4 O1 Cd1 -147.08(18) . . . . ?
C8 C4 O1 Cd1 -27.1(3) . . . . ?
C5 C1 O1 C4 -133.2(3) . . . . ?
C2 C1 O1 C4 -10.4(3) . . . . ?
C5 C1 O1 Cd1 -7.7(3) . . . . ?
C2 C1 O1 Cd1 115.1(2) . . . . ?
O3 C5 O2 Cd1 -179.6(3) . . . . ?
C1 C5 O2 Cd1 1.7(4) . . . . ?
O3 C5 O2 Cd1 9.6(4) . . . 4 ?
C1 C5 O2 Cd1 -169.1(3) . . . 4 ?
O2 C5 O3 Cd1 -9.9(4) . . . 4 ?
C1 C5 O3 Cd1 168.9(2) . . . 4 ?
O5 C6 O4 Cd2 7.1(3) . . . 1_554 ?
C2 C6 O4 Cd2 -170.4(3) . . . 1_554 ?
O4 C6 O5 Cd2 -7.7(4) . . . 1_554 ?
C2 C6 O5 Cd2 170.0(2) . . . 1_554 ?
O7 C7 O6 Cd2 173.2(8) . . . 1_655 ?
C3 C7 O6 Cd2 -10.0(11) . . . 1_655 ?
O7 C7 O6 Cd2 -8.7(3) . . . 3_557 ?
C3 C7 O6 Cd2 168.1(3) . . . 3_557 ?
O6 C7 O7 Cd2 9.6(4) . . . 3_557 ?
C3 C7 O7 Cd2 -167.3(2) . . . 3_557 ?
O9 C8 O8 Cd2 138.4(3) . . . . ?
C4 C8 O8 Cd2 -43.5(4) . . . . ?
O8 C8 O9 Cd1 -154.0(3) . . . . ?
C4 C8 O9 Cd1 27.9(4) . . . . ?
C8 O9 Cd1 O1W -20.3(6) . . . . ?
C8 O9 Cd1 O2W 52.5(3) . . . . ?
C8 O9 Cd1 O2 -97.4(3) . . . . ?
C8 O9 Cd1 O3 -175.9(2) . . . 4_556 ?
C8 O9 Cd1 O1 -31.3(2) . . . . ?
C8 O9 Cd1 O2 130.9(3) . . . 4_556 ?
C5 O2 Cd1 O1W -103.4(3) . . . . ?
Cd1 O2 Cd1 O1W 60.0(3) 4 . . . ?
C5 O2 Cd1 O9 61.8(3) . . . . ?
Cd1 O2 Cd1 O9 -134.8(2) 4 . . . ?
C5 O2 Cd1 O2W -24.1(4) . . . . ?
Cd1 O2 Cd1 O2W 139.2(2) 4 . . . ?
C5 O2 Cd1 O3 158.3(3) . . . 4_556 ?
Cd1 O2 Cd1 O3 -38.4(2) 4 . . 4_556 ?
C5 O2 Cd1 O1 -4.3(3) . . . . ?
Cd1 O2 Cd1 O1 159.0(3) 4 . . . ?
C5 O2 Cd1 O2 157.52(19) . . . 4_556 ?
Cd1 O2 Cd1 O2 -39.1(4) 4 . . 4_556 ?
C4 O1 Cd1 O1W -147.3(2) . . . . ?
C1 O1 Cd1 O1W 87.3(2) . . . . ?
C4 O1 Cd1 O9 29.85(18) . . . . ?
C1 O1 Cd1 O9 -95.5(2) . . . . ?
C4 O1 Cd1 O2W -58.08(19) . . . . ?
C1 O1 Cd1 O2W 176.5(2) . . . . ?
C4 O1 Cd1 O2 131.8(2) . . . . ?
C1 O1 Cd1 O2 6.37(19) . . . . ?
C4 O1 Cd1 O3 102.7(2) . . . 4_556 ?
C1 O1 Cd1 O3 -22.7(3) . . . 4_556 ?
C4 O1 Cd1 O2 -15.4(3) . . . 4_556 ?
C1 O1 Cd1 O2 -140.8(2) . . . 4_556 ?
C8 O8 Cd2 O6 150.8(3) . . . 1_455 ?
C8 O8 Cd2 O3W -130.1(5) . . . . ?
C8 O8 Cd2 O5 -104.9(3) . . . 1_556 ?
C8 O8 Cd2 O7 25.8(3) . . . 3_557 ?
C8 O8 Cd2 O4 -51.7(3) . . . 1_556 ?
C8 O8 Cd2 O6 79.0(3) . . . 3_557 ?
